data_2204282
loop_
_publ_author_name
'Limor Tessler'
'Israel Goldberg'

_publ_section_title
;
 Venlafaxine, an antidepressant drug
;
_journal_issue 10
_journal_name_full 'Acta Crystallographica Section E'
_journal_page_first o1868
_journal_page_last o1869
_journal_paper_doi 10.1107/S1600536804023815
_journal_volume 60
_journal_year 2004
_chemical_formula_iupac 'C17 H27 N O2'
_chemical_formula_moiety 'C17 H27 N O2'
_chemical_formula_sum 'C17 H27 N O2'
_chemical_formula_weight 277.40
_chemical_name_common venlafaxine
_chemical_name_systematic
;
1-[2-(dimethylamino)-1-(4-methoxyphenyl)ethyl]cyclohexanol
;
_space_group_IT_number 14
_symmetry_cell_setting monoclinic
_symmetry_space_group_name_Hall '-P 2yn'
_symmetry_space_group_name_H-M 'P 1 21/n 1'
_atom_sites_solution_hydrogens geom
_atom_sites_solution_primary direct
_atom_sites_solution_secondary difmap
_audit_creation_method SHELXL-97
_cell_angle_alpha 90.00
_cell_angle_beta 92.2130(8)
_cell_angle_gamma 90.00
_cell_formula_units_Z 4
_cell_length_a 8.2670(2)
_cell_length_b 8.8246(2)
_cell_length_c 21.4946(6)
_cell_measurement_reflns_used 3134
_cell_measurement_temperature 110(2)
_cell_measurement_theta_max 27.50
_cell_measurement_theta_min 1.90
_cell_volume 1566.93(7)
_computing_cell_refinement 'DENZO (Otwinowski & Minor, 1997)'
_computing_data_collection 'COLLECT (Nonius, 1999)'
_computing_data_reduction DENZO
_computing_molecular_graphics 'ORTEPIII (Burnett & Johnson, 1996)'
_computing_publication_material SHELXL97
_computing_structure_refinement 'SHELXL97 (Sheldrick, 1997)'
_computing_structure_solution 'SIR-92 (Altomare et al., 1994)'
_diffrn_ambient_temperature 110(2)
_diffrn_detector_area_resol_mean '56 microns'
_diffrn_measured_fraction_theta_full 0.950
_diffrn_measured_fraction_theta_max 0.950
_diffrn_measurement_device_type 'Nonius KappaCCD'
_diffrn_measurement_method '1\% \f'
_diffrn_radiation_monochromator graphite
_diffrn_radiation_source 'fine-focus sealed tube'
_diffrn_radiation_type MoK\a
_diffrn_radiation_wavelength 0.71073
_diffrn_reflns_av_R_equivalents 0.0280
_diffrn_reflns_av_sigmaI/netI 0.0382
_diffrn_reflns_limit_h_max 10
_diffrn_reflns_limit_h_min -10
_diffrn_reflns_limit_k_max 10
_diffrn_reflns_limit_k_min -10
_diffrn_reflns_limit_l_max 28
_diffrn_reflns_limit_l_min -28
_diffrn_reflns_number 9690
_diffrn_reflns_theta_full 27.50
_diffrn_reflns_theta_max 27.50
_diffrn_reflns_theta_min 1.90
_diffrn_standards_decay_% 0
_diffrn_standards_interval_count 0
_diffrn_standards_interval_time 0
_diffrn_standards_number 0
_exptl_absorpt_coefficient_mu 0.076
_exptl_absorpt_correction_type none
_exptl_crystal_colour colorless
_exptl_crystal_density_diffrn 1.176
_exptl_crystal_density_method 'not measured'
_exptl_crystal_description prisms
_exptl_crystal_F_000 608
_exptl_crystal_size_max 0.35
_exptl_crystal_size_mid 0.20
_exptl_crystal_size_min 0.20
_refine_diff_density_max 0.215
_refine_diff_density_min -0.196
_refine_ls_extinction_method none
_refine_ls_goodness_of_fit_ref 1.032
_refine_ls_hydrogen_treatment mixed
_refine_ls_matrix_type full
_refine_ls_number_parameters 185
_refine_ls_number_reflns 3428
_refine_ls_number_restraints 0
_refine_ls_restrained_S_all 1.032
_refine_ls_R_factor_all 0.0630
_refine_ls_R_factor_gt 0.0439
_refine_ls_shift/su_max 0.000
_refine_ls_shift/su_mean 0.000
_refine_ls_structure_factor_coef Fsqd
_refine_ls_weighting_details 'calc w = 1/[\s^2^(Fo^2^)+(0.0599P)^2^+0.3518P] where P = (Fo^2^+2Fc^2^)/3'
_refine_ls_weighting_scheme calc
_refine_ls_wR_factor_gt 0.1091
_refine_ls_wR_factor_ref 0.1207
_reflns_number_gt 2600
_reflns_number_total 3428
_reflns_threshold_expression I>2\s(I)
_cod_data_source_file bt6529.cif
_cod_data_source_block I
_cod_original_sg_symbol_H-M 'P 21/n'
_cod_database_code 2204282
_cod_database_fobs_code 2204282

loop_
_symmetry_equiv_pos_as_xyz
'x, y, z'
'-x+1/2, y+1/2, -z+1/2'
'-x, -y, -z'
'x-1/2, -y-1/2, z-1/2'

loop_
_atom_site_label
_atom_site_fract_x
_atom_site_fract_y
_atom_site_fract_z
_atom_site_U_iso_or_equiv
_atom_site_adp_type
_atom_site_calc_flag
_atom_site_refinement_flags
_atom_site_occupancy
_atom_site_type_symbol
O1 0.68518(11) -0.15214(9) 0.18884(4) 0.0234(2) Uani d . 1 O
HO1 0.6409 -0.1340 0.2278 0.050(5) Uiso d R 1 H
O2 0.35834(12) 0.64176(10) 0.05879(4) 0.0296(2) Uani d . 1 O
N1 0.50099(13) -0.03900(12) 0.28060(5) 0.0223(3) Uani d . 1 N
C1 0.52138(18) -0.00089(15) 0.34674(6) 0.0284(3) Uani d . 1 C
H1A 0.4367 0.0705 0.3581 0.043 Uiso calc R 1 H
H1B 0.6278 0.0456 0.3546 0.043 Uiso calc R 1 H
H1C 0.5133 -0.0933 0.3717 0.043 Uiso calc R 1 H
C2 0.34720(17) -0.11863(16) 0.26944(7) 0.0306(3) Uani d . 1 C
H2A 0.3422 -0.2059 0.2975 0.046 Uiso calc R 1 H
H2B 0.3392 -0.1536 0.2262 0.046 Uiso calc R 1 H
H2C 0.2573 -0.0496 0.2772 0.046 Uiso calc R 1 H
C3 0.50616(16) 0.10170(14) 0.24379(6) 0.0225(3) Uani d . 1 C
H3A 0.5985 0.1640 0.2596 0.027 Uiso calc R 1 H
H3B 0.4058 0.1599 0.2502 0.027 Uiso calc R 1 H
C4 0.52309(15) 0.07616(14) 0.17355(6) 0.0212(3) Uani d . 1 C
H4 0.4327 0.0069 0.1600 0.025 Uiso calc R 1 H
C5 0.68268(15) -0.00678(13) 0.15785(6) 0.0199(3) Uani d . 1 C
C6 0.83574(15) 0.08175(14) 0.17809(6) 0.0225(3) Uani d . 1 C
H6A 0.8326 0.1831 0.1583 0.027 Uiso calc R 1 H
H6B 0.8379 0.0962 0.2238 0.027 Uiso calc R 1 H
C7 0.98988(16) -0.00099(15) 0.15997(7) 0.0264(3) Uani d . 1 C
H7A 1.0856 0.0608 0.1725 0.032 Uiso calc R 1 H
H7B 0.9980 -0.0988 0.1824 0.032 Uiso calc R 1 H
C8 0.98925(17) -0.02981(16) 0.09030(7) 0.0302(3) Uani d . 1 C
H8A 1.0878 -0.0868 0.0800 0.036 Uiso calc R 1 H
H8B 0.9905 0.0681 0.0679 0.036 Uiso calc R 1 H
C9 0.83969(18) -0.11982(15) 0.06923(6) 0.0281(3) Uani d . 1 C
H9A 0.8451 -0.2222 0.0880 0.034 Uiso calc R 1 H
H9B 0.8380 -0.1317 0.0234 0.034 Uiso calc R 1 H
C10 0.68374(16) -0.04115(15) 0.08806(6) 0.0238(3) Uani d . 1 C
H10A 0.6710 0.0548 0.0645 0.029 Uiso calc R 1 H
H10B 0.5901 -0.1067 0.0766 0.029 Uiso calc R 1 H
C11 0.49155(15) 0.22615(14) 0.13972(6) 0.0209(3) Uani d . 1 C
C12 0.55371(16) 0.36498(14) 0.16128(6) 0.0225(3) Uani d . 1 C
H12 0.6281 0.3659 0.1961 0.027 Uiso calc R 1 H
C13 0.50973(16) 0.50109(14) 0.13323(6) 0.0227(3) Uani d . 1 C
H13 0.5533 0.5937 0.1489 0.027 Uiso calc R 1 H
C14 0.40132(16) 0.50162(14) 0.08191(6) 0.0226(3) Uani d . 1 C
C15 0.34223(16) 0.36566(15) 0.05798(6) 0.0252(3) Uani d . 1 C
H15 0.2719 0.3647 0.0220 0.030 Uiso calc R 1 H
C16 0.38719(16) 0.23037(14) 0.08738(6) 0.0246(3) Uani d . 1 C
H16 0.3450 0.1378 0.0711 0.030 Uiso calc R 1 H
C17 0.24638(18) 0.64549(16) 0.00686(7) 0.0311(3) Uani d . 1 C
H17A 0.2933 0.5938 -0.0285 0.047 Uiso calc R 1 H
H17B 0.2225 0.7510 -0.0043 0.047 Uiso calc R 1 H
H17C 0.1462 0.5942 0.0177 0.047 Uiso calc R 1 H

loop_
_atom_site_aniso_label
_atom_site_aniso_U_11
_atom_site_aniso_U_22
_atom_site_aniso_U_33
_atom_site_aniso_U_12
_atom_site_aniso_U_13
_atom_site_aniso_U_23
O1 0.0287(5) 0.0162(5) 0.0255(5) 0.0028(3) 0.0035(4) 0.0040(3)
O2 0.0370(6) 0.0202(5) 0.0313(5) 0.0051(4) -0.0017(4) 0.0066(4)
N1 0.0220(6) 0.0212(6) 0.0236(6) -0.0003(4) 0.0007(4) 0.0036(4)
C1 0.0310(8) 0.0305(8) 0.0240(7) 0.0042(6) 0.0036(6) 0.0007(5)
C2 0.0256(7) 0.0310(8) 0.0353(8) -0.0068(6) 0.0020(6) 0.0072(6)
C3 0.0228(6) 0.0192(7) 0.0257(7) 0.0013(5) 0.0023(5) 0.0015(5)
C4 0.0198(6) 0.0179(7) 0.0258(7) -0.0004(5) -0.0009(5) 0.0019(5)
C5 0.0231(7) 0.0145(6) 0.0220(6) 0.0000(4) -0.0003(5) 0.0013(5)
C6 0.0233(7) 0.0192(7) 0.0249(7) -0.0002(5) -0.0016(5) -0.0017(5)
C7 0.0219(7) 0.0238(7) 0.0335(8) 0.0000(5) 0.0010(6) -0.0009(5)
C8 0.0278(8) 0.0291(8) 0.0344(8) 0.0028(6) 0.0090(6) 0.0011(6)
C9 0.0361(8) 0.0256(7) 0.0229(7) 0.0022(6) 0.0041(6) -0.0024(5)
C10 0.0295(7) 0.0209(7) 0.0209(6) -0.0005(5) -0.0019(5) -0.0007(5)
C11 0.0196(6) 0.0193(7) 0.0240(7) 0.0014(5) 0.0021(5) 0.0012(5)
C12 0.0209(6) 0.0242(7) 0.0221(6) 0.0007(5) -0.0003(5) 0.0005(5)
C13 0.0234(7) 0.0185(7) 0.0265(7) 0.0000(5) 0.0036(5) -0.0010(5)
C14 0.0236(7) 0.0196(7) 0.0248(7) 0.0038(5) 0.0034(5) 0.0046(5)
C15 0.0252(7) 0.0250(7) 0.0250(7) 0.0014(5) -0.0041(5) 0.0020(5)
C16 0.0256(7) 0.0191(7) 0.0289(7) 0.0004(5) -0.0028(6) -0.0002(5)
C17 0.0338(8) 0.0297(8) 0.0298(7) 0.0092(6) 0.0007(6) 0.0092(6)

loop_
_atom_type_symbol
_atom_type_description
_atom_type_scat_dispersion_real
_atom_type_scat_dispersion_imag
_atom_type_scat_source
C C 0.0033 0.0016 'International Tables Vol C Tables 4.2.6.8 and 6.1.1.4'
H H 0.0000 0.0000 'International Tables Vol C Tables 4.2.6.8 and 6.1.1.4'
O O 0.0106 0.0060 'International Tables Vol C Tables 4.2.6.8 and 6.1.1.4'
N N 0.0061 0.0033 'International Tables Vol C Tables 4.2.6.8 and 6.1.1.4'

loop_
_geom_angle_atom_site_label_1
_geom_angle_atom_site_label_2
_geom_angle_atom_site_label_3
_geom_angle
C5 O1 HO1 105.1
C14 O2 C17 117.12(10)
C2 N1 C1 109.63(11)
C2 N1 C3 111.06(10)
C1 N1 C3 108.85(10)
N1 C1 H1A 109.5
N1 C1 H1B 109.5
H1A C1 H1B 109.5
N1 C1 H1C 109.5
H1A C1 H1C 109.5
H1B C1 H1C 109.5
N1 C2 H2A 109.5
N1 C2 H2B 109.5
H2A C2 H2B 109.5
N1 C2 H2C 109.5
H2A C2 H2C 109.5
H2B C2 H2C 109.5
N1 C3 C4 114.15(10)
N1 C3 H3A 108.7
C4 C3 H3A 108.7
N1 C3 H3B 108.7
C4 C3 H3B 108.7
H3A C3 H3B 107.6
C11 C4 C3 108.66(10)
C11 C4 C5 115.75(10)
C3 C4 C5 113.05(10)
C11 C4 H4 106.2
C3 C4 H4 106.2
C5 C4 H4 106.2
O1 C5 C10 105.98(9)
O1 C5 C6 108.90(10)
C10 C5 C6 110.03(10)
O1 C5 C4 108.33(10)
C10 C5 C4 110.03(10)
C6 C5 C4 113.28(10)
C7 C6 C5 111.71(10)
C7 C6 H6A 109.3
C5 C6 H6A 109.3
C7 C6 H6B 109.3
C5 C6 H6B 109.3
H6A C6 H6B 107.9
C8 C7 C6 111.06(11)
C8 C7 H7A 109.4
C6 C7 H7A 109.4
C8 C7 H7B 109.4
C6 C7 H7B 109.4
H7A C7 H7B 108.0
C7 C8 C9 110.63(11)
C7 C8 H8A 109.5
C9 C8 H8A 109.5
C7 C8 H8B 109.5
C9 C8 H8B 109.5
H8A C8 H8B 108.1
C8 C9 C10 111.50(11)
C8 C9 H9A 109.3
C10 C9 H9A 109.3
C8 C9 H9B 109.3
C10 C9 H9B 109.3
H9A C9 H9B 108.0
C5 C10 C9 112.67(11)
C5 C10 H10A 109.1
C9 C10 H10A 109.1
C5 C10 H10B 109.1
C9 C10 H10B 109.1
H10A C10 H10B 107.8
C16 C11 C12 116.89(11)
C16 C11 C4 119.81(11)
C12 C11 C4 123.14(11)
C13 C12 C11 121.83(12)
C13 C12 H12 119.1
C11 C12 H12 119.1
C12 C13 C14 119.79(11)
C12 C13 H13 120.1
C14 C13 H13 120.1
O2 C14 C15 124.19(12)
O2 C14 C13 116.00(11)
C15 C14 C13 119.80(11)
C14 C15 C16 119.26(12)
C14 C15 H15 120.4
C16 C15 H15 120.4
C11 C16 C15 122.37(12)
C11 C16 H16 118.8
C15 C16 H16 118.8
O2 C17 H17A 109.5
O2 C17 H17B 109.5
H17A C17 H17B 109.5
O2 C17 H17C 109.5
H17A C17 H17C 109.5
H17B C17 H17C 109.5

loop_
_geom_bond_atom_site_label_1
_geom_bond_atom_site_label_2
_geom_bond_distance
O1 C5 1.4452(14)
O1 HO1 0.9396
O2 C14 1.3744(15)
O2 C17 1.4227(17)
N1 C2 1.4644(17)
N1 C1 1.4643(17)
N1 C3 1.4739(16)
C1 H1A 0.9800
C1 H1B 0.9800
C1 H1C 0.9800
C2 H2A 0.9800
C2 H2B 0.9800
C2 H2C 0.9800
C3 C4 1.5382(18)
C3 H3A 0.9900
C3 H3B 0.9900
C4 C11 1.5279(17)
C4 C5 1.5571(17)
C4 H4 1.0000
C5 C10 1.5308(18)
C5 C6 1.5357(17)
C6 C7 1.5320(18)
C6 H6A 0.9900
C6 H6B 0.9900
C7 C8 1.5188(19)
C7 H7A 0.9900
C7 H7B 0.9900
C8 C9 1.524(2)
C8 H8A 0.9900
C8 H8B 0.9900
C9 C10 1.5324(19)
C9 H9A 0.9900
C9 H9B 0.9900
C10 H10A 0.9900
C10 H10B 0.9900
C11 C16 1.3915(18)
C11 C12 1.4006(18)
C12 C13 1.3862(18)
C12 H12 0.9500
C13 C14 1.3943(19)
C13 H13 0.9500
C14 C15 1.3869(19)
C15 C16 1.3946(18)
C15 H15 0.9500
C16 H16 0.9500
C17 H17A 0.9800
C17 H17B 0.9800
C17 H17C 0.9800

loop_
_geom_hbond_atom_site_label_D
_geom_hbond_atom_site_label_H
_geom_hbond_atom_site_label_A
_geom_hbond_distance_DH
_geom_hbond_distance_HA
_geom_hbond_distance_DA
_geom_hbond_angle_DHA
_geom_hbond_publ_flag
O1 HO1 N1 0.94 1.85 2.7272(14) 154 yes

loop_
_geom_torsion_atom_site_label_1
_geom_torsion_atom_site_label_2
_geom_torsion_atom_site_label_3
_geom_torsion_atom_site_label_4
_geom_torsion
C2 N1 C3 C4 -71.74(14)
C1 N1 C3 C4 167.47(10)
N1 C3 C4 C11 168.31(10)
N1 C3 C4 C5 -61.75(14)
C11 C4 C5 O1 -174.40(10)
C3 C4 C5 O1 59.35(13)
C11 C4 C5 C10 -58.96(14)
C3 C4 C5 C10 174.79(10)
C11 C4 C5 C6 64.67(14)
C3 C4 C5 C6 -61.58(14)
O1 C5 C6 C7 61.24(13)
C10 C5 C6 C7 -54.52(14)
C4 C5 C6 C7 -178.15(10)
C5 C6 C7 C8 57.27(14)
C6 C7 C8 C9 -56.99(15)
C7 C8 C9 C10 55.39(15)
O1 C5 C10 C9 -64.37(13)
C6 C5 C10 C9 53.22(14)
C4 C5 C10 C9 178.72(10)
C8 C9 C10 C5 -54.33(15)
C3 C4 C11 C16 -132.32(12)
C5 C4 C11 C16 99.24(14)
C3 C4 C11 C12 42.83(16)
C5 C4 C11 C12 -85.62(15)
C16 C11 C12 C13 2.03(19)
C4 C11 C12 C13 -173.25(12)
C11 C12 C13 C14 -0.3(2)
C17 O2 C14 C15 -0.22(19)
C17 O2 C14 C13 -179.29(11)
C12 C13 C14 O2 177.02(11)
C12 C13 C14 C15 -2.1(2)
O2 C14 C15 C16 -176.37(12)
C13 C14 C15 C16 2.7(2)
C12 C11 C16 C15 -1.4(2)
C4 C11 C16 C15 174.01(12)
C14 C15 C16 C11 -0.9(2)
N1 C3 C5 O1 0.86(9)

loop_
_cod_related_entry_id
_cod_related_entry_database
_cod_related_entry_code
1 ChemSpider 5454
